data_4120352
loop_
_publ_author_name
'Eugene L. Kolychev'
'Sabrina Kronig'
'Kai Brandhorst'
'Matthias Freytag'
'Peter G. Jones'
'Matthias Tamm'

_publ_contact_author
;
        Peter G. Jones (for X-ray details)
        Institut f\"ur Anorganische und Analytische Chemie
        Technische Universit\"at Braunschweig
        Postfach 3329
        38023 Braunschweig
        Germany
;
_publ_contact_author_email p.jones@tu-bs.de
_publ_contact_author_fax '049 531 391-5387'
_publ_contact_author_phone '049 531 391-5382'
_publ_section_title
;
 Iridium(I) Complexes with Anionic N-Heterocyclic Carbene Ligands as
 Catalysts for the Hydrogenation of Alkenes in Nonpolar Media
;
_journal_name_full 'Journal of the American Chemical Society'
_journal_page_first 12448
_journal_page_last 12459
_journal_paper_doi 10.1021/ja406529c
_journal_volume 135
_journal_year 2013
_chemical_formula_sum 'C52 H44 B F15 N2'
_chemical_formula_weight 992.70
_chemical_name_systematic
; 
 ? 
;
_space_group_IT_number 2
_symmetry_cell_setting triclinic
_symmetry_space_group_name_Hall '-P 1'
_symmetry_space_group_name_H-M 'P -1'
_atom_sites_solution_hydrogens geom
_atom_sites_solution_primary direct
_atom_sites_solution_secondary difmap
_audit_creation_method SHELXL-97
_cell_angle_alpha 99.057(4)
_cell_angle_beta 91.694(2)
_cell_angle_gamma 104.848(4)
_cell_formula_units_Z 2
_cell_length_a 10.8689(4)
_cell_length_b 12.4084(4)
_cell_length_c 18.0129(6)
_cell_measurement_reflns_used 35728
_cell_measurement_temperature 100(2)
_cell_measurement_theta_max 75.6524
_cell_measurement_theta_min 3.7371
_cell_volume 2312.70(15)
_computing_cell_refinement
; 
CrysAlisPro, Oxford Diffraction Ltd., 
Version 1.171.35.15 (release 03-08-2011 CrysAlis171 .NET) 
(compiled Aug  3 2011,13:03:54) 
;
_computing_data_collection
; 
CrysAlisPro, Oxford Diffraction Ltd., 
Version 1.171.35.15 (release 03-08-2011 CrysAlis171 .NET) 
(compiled Aug  3 2011,13:03:54) 
;
_computing_data_reduction
; 
CrysAlisPro, Oxford Diffraction Ltd., 
Version 1.171.35.15 (release 03-08-2011 CrysAlis171 .NET) 
(compiled Aug  3 2011,13:03:54) 
;
_computing_molecular_graphics 'BRUKER XP'
_computing_publication_material SHELXL-97
_computing_structure_refinement 'SHELXL-97 (Sheldrick, 1997)'
_computing_structure_solution 'SHELXS-97 (Sheldrick, 1990)'
_diffrn_ambient_temperature 100(2)
_diffrn_detector_area_resol_mean 10.3543
_diffrn_measured_fraction_theta_full 0.997
_diffrn_measured_fraction_theta_max 0.992
_diffrn_measurement_device_type 'Oxford Diffraction Xcalibur, Atlas, Nova'
_diffrn_measurement_method '\w scans'
_diffrn_radiation_monochromator mirror
_diffrn_radiation_source 'Nova (Cu) x-ray Source'
_diffrn_radiation_type 'Cu K\a'
_diffrn_radiation_wavelength 1.54184
_diffrn_reflns_av_R_equivalents 0.0309
_diffrn_reflns_av_sigmaI/netI 0.0156
_diffrn_reflns_limit_h_max 12
_diffrn_reflns_limit_h_min -13
_diffrn_reflns_limit_k_max 15
_diffrn_reflns_limit_k_min -15
_diffrn_reflns_limit_l_max 22
_diffrn_reflns_limit_l_min -22
_diffrn_reflns_number 50098
_diffrn_reflns_theta_full 75.00
_diffrn_reflns_theta_max 75.84
_diffrn_reflns_theta_min 3.74
_exptl_absorpt_coefficient_mu 1.086
_exptl_absorpt_correction_T_max 1.00000
_exptl_absorpt_correction_T_min 0.84382
_exptl_absorpt_correction_type multi-scan
_exptl_absorpt_process_details
; 
CrysAlisPro, Oxford Diffraction Ltd., 
Version 1.171.35.15 (release 03-08-2011 CrysAlis171 .NET) 
(compiled Aug  3 2011,13:03:54) 
;
_exptl_crystal_colour colourless
_exptl_crystal_density_diffrn 1.426
_exptl_crystal_description prism
_exptl_crystal_F_000 1020
_exptl_crystal_size_max 0.15
_exptl_crystal_size_mid 0.11
_exptl_crystal_size_min 0.08
_refine_diff_density_max 0.450
_refine_diff_density_min -0.283
_refine_diff_density_rms 0.039
_refine_ls_extinction_method none
_refine_ls_goodness_of_fit_ref 1.049
_refine_ls_hydrogen_treatment constr
_refine_ls_matrix_type full
_refine_ls_number_parameters 640
_refine_ls_number_reflns 9558
_refine_ls_number_restraints 0
_refine_ls_restrained_S_all 1.049
_refine_ls_R_factor_all 0.0389
_refine_ls_R_factor_gt 0.0361
_refine_ls_shift/su_max 0.000
_refine_ls_shift/su_mean 0.000
_refine_ls_structure_factor_coef Fsqd
_refine_ls_weighting_details 'calc w=1/[\s^2^(Fo^2^)+(0.0488P)^2^+0.8005P] where P=(Fo^2^+2Fc^2^)/3'
_refine_ls_weighting_scheme calc
_refine_ls_wR_factor_gt 0.0959
_refine_ls_wR_factor_ref 0.0985
_reflns_number_gt 8772
_reflns_number_total 9558
_reflns_threshold_expression >2sigma(I)
_cod_data_source_file ja406529c_si_002_07.cif
_cod_data_source_block brine63
_cod_original_cell_volume 2312.70(14)
_cod_database_code 4120352

loop_
_symmetry_equiv_pos_as_xyz
'x, y, z'
'-x, -y, -z'

loop_
_atom_site_label
_atom_site_type_symbol
_atom_site_fract_x
_atom_site_fract_y
_atom_site_fract_z
_atom_site_U_iso_or_equiv
_atom_site_adp_type
_atom_site_occupancy
_atom_site_symmetry_multiplicity
_atom_site_calc_flag
_atom_site_refinement_flags
B B 0.59426(12) 0.35404(11) 0.21376(7) 0.0227(2) Uani 1 1 d .
N1 N 0.82035(9) 0.28646(8) 0.22941(5) 0.02146(19) Uani 1 1 d .
N2 N 0.74749(9) 0.13359(8) 0.27600(5) 0.0227(2) Uani 1 1 d .
F1 F 0.79930(7) 0.56027(6) 0.24264(4) 0.03209(17) Uani 1 1 d .
F2 F 0.89279(8) 0.69983(7) 0.14903(5) 0.0419(2) Uani 1 1 d .
F3 F 0.79310(8) 0.66019(7) 0.00347(5) 0.0416(2) Uani 1 1 d .
F4 F 0.60449(8) 0.46764(7) -0.04706(4) 0.03731(18) Uani 1 1 d .
F5 F 0.50597(7) 0.32897(6) 0.04377(4) 0.03228(17) Uani 1 1 d .
F6 F 0.44598(8) 0.51478(7) 0.20609(4) 0.03568(18) Uani 1 1 d .
F7 F 0.40084(8) 0.66595(7) 0.31668(6) 0.0464(2) Uani 1 1 d .
F8 F 0.49722(9) 0.68144(8) 0.46036(6) 0.0546(3) Uani 1 1 d .
F9 F 0.64568(9) 0.54432(8) 0.48978(5) 0.0465(2) Uani 1 1 d .
F10 F 0.69133(7) 0.39232(7) 0.38195(4) 0.03348(17) Uani 1 1 d .
F11 F 0.32161(7) 0.32476(7) 0.27204(4) 0.03404(17) Uani 1 1 d .
F12 F 0.11947(7) 0.16247(8) 0.21972(5) 0.03938(19) Uani 1 1 d .
F13 F 0.12899(7) -0.00682(7) 0.10631(5) 0.0411(2) Uani 1 1 d .
F14 F 0.35628(7) -0.00465(6) 0.04366(4) 0.03448(17) Uani 1 1 d .
F15 F 0.56373(6) 0.15865(6) 0.09418(4) 0.02754(15) Uani 1 1 d .
C1 C 0.85032(11) 0.19930(10) 0.25313(6) 0.0237(2) Uani 1 1 d .
H1 H 0.9328 0.1864 0.2535 0.028 Uiso 1 1 calc R
C2 C 0.68900(11) 0.27729(10) 0.23643(6) 0.0215(2) Uani 1 1 d .
C3 C 0.64700(11) 0.18040(10) 0.26568(7) 0.0235(2) Uani 1 1 d .
H3 H 0.5617 0.1498 0.2772 0.028 Uiso 1 1 calc R
C4 C 0.92142(11) 0.37297(10) 0.20475(7) 0.0231(2) Uani 1 1 d .
C5 C 1.00282(12) 0.45295(11) 0.26023(7) 0.0266(2) Uani 1 1 d .
C6 C 1.10116(13) 0.53327(12) 0.23574(7) 0.0325(3) Uani 1 1 d .
H6 H 1.1585 0.5889 0.2718 0.039 Uiso 1 1 calc R
C7 C 1.11632(13) 0.53299(12) 0.15976(8) 0.0345(3) Uani 1 1 d .
H7 H 1.1819 0.5899 0.1441 0.041 Uiso 1 1 calc R
C8 C 1.03628(12) 0.45015(11) 0.10640(7) 0.0299(3) Uani 1 1 d .
H8 H 1.0482 0.4508 0.0544 0.036 Uiso 1 1 calc R
C9 C 0.93851(11) 0.36582(10) 0.12738(7) 0.0244(2) Uani 1 1 d .
C10 C 0.99293(12) 0.45294(11) 0.34432(7) 0.0293(3) Uani 1 1 d .
H10 H 0.9117 0.3967 0.3512 0.035 Uiso 1 1 calc R
C11 C 0.98912(15) 0.56864(13) 0.38753(8) 0.0385(3) Uani 1 1 d .
H11A H 1.0690 0.6249 0.3828 0.058 Uiso 1 1 calc R
H11B H 0.9787 0.5638 0.4409 0.058 Uiso 1 1 calc R
H11C H 0.9172 0.5913 0.3666 0.058 Uiso 1 1 calc R
C12 C 1.10399(14) 0.41499(14) 0.37652(8) 0.0397(3) Uani 1 1 d .
H12A H 1.1037 0.3401 0.3492 0.060 Uiso 1 1 calc R
H12B H 1.0944 0.4112 0.4300 0.060 Uiso 1 1 calc R
H12C H 1.1848 0.4694 0.3709 0.060 Uiso 1 1 calc R
C13 C 0.86299(12) 0.26565(10) 0.07006(7) 0.0263(2) Uani 1 1 d .
H13 H 0.7760 0.2391 0.0881 0.032 Uiso 1 1 calc R
C14 C 0.84704(13) 0.29297(11) -0.00902(7) 0.0301(3) Uani 1 1 d .
H14A H 0.8156 0.3608 -0.0058 0.045 Uiso 1 1 calc R
H14B H 0.7857 0.2291 -0.0405 0.045 Uiso 1 1 calc R
H14C H 0.9296 0.3066 -0.0314 0.045 Uiso 1 1 calc R
C15 C 0.92759(14) 0.16872(11) 0.06609(8) 0.0340(3) Uani 1 1 d .
H15A H 1.0134 0.1930 0.0488 0.051 Uiso 1 1 calc R
H15B H 0.8770 0.1029 0.0307 0.051 Uiso 1 1 calc R
H15C H 0.9336 0.1483 0.1162 0.051 Uiso 1 1 calc R
C16 C 0.74331(11) 0.02746(10) 0.30134(7) 0.0257(2) Uani 1 1 d .
C17 C 0.79375(12) 0.03175(11) 0.37475(7) 0.0286(3) Uani 1 1 d .
C18 C 0.79122(13) -0.07200(12) 0.39620(8) 0.0355(3) Uani 1 1 d .
H18 H 0.8236 -0.0736 0.4455 0.043 Uiso 1 1 calc R
C19 C 0.74228(15) -0.17266(12) 0.34687(9) 0.0401(3) Uani 1 1 d .
H19 H 0.7429 -0.2422 0.3625 0.048 Uiso 1 1 calc R
C20 C 0.69268(15) -0.17348(12) 0.27543(9) 0.0395(3) Uani 1 1 d .
H20 H 0.6584 -0.2437 0.2428 0.047 Uiso 1 1 calc R
C21 C 0.69208(13) -0.07261(11) 0.25029(8) 0.0326(3) Uani 1 1 d .
C22 C 0.84732(14) 0.14335(11) 0.42844(7) 0.0331(3) Uani 1 1 d .
H22 H 0.8917 0.2000 0.3976 0.040 Uiso 1 1 calc R
C23 C 0.74163(17) 0.18700(15) 0.46457(9) 0.0470(4) Uani 1 1 d .
H23A H 0.6821 0.1952 0.4252 0.070 Uiso 1 1 calc R
H23B H 0.7784 0.2607 0.4965 0.070 Uiso 1 1 calc R
H23C H 0.6959 0.1334 0.4954 0.070 Uiso 1 1 calc R
C24 C 0.94624(15) 0.13676(14) 0.48907(9) 0.0421(3) Uani 1 1 d .
H24A H 0.9878 0.2131 0.5161 0.063 Uiso 1 1 calc R
H24B H 1.0105 0.1030 0.4651 0.063 Uiso 1 1 calc R
H24C H 0.9035 0.0900 0.5247 0.063 Uiso 1 1 calc R
C25 C 0.63970(16) -0.07504(12) 0.17054(8) 0.0404(3) Uani 1 1 d .
H25 H 0.6497 0.0051 0.1636 0.048 Uiso 1 1 calc R
C26 C 0.4991(2) -0.1353(2) 0.15822(13) 0.0728(6) Uani 1 1 d .
H26A H 0.4858 -0.2134 0.1667 0.109 Uiso 1 1 calc R
H26B H 0.4688 -0.1354 0.1064 0.109 Uiso 1 1 calc R
H26C H 0.4515 -0.0960 0.1936 0.109 Uiso 1 1 calc R
C27 C 0.7160(2) -0.12741(19) 0.11221(10) 0.0669(6) Uani 1 1 d .
H27A H 0.7022 -0.2079 0.1147 0.100 Uiso 1 1 calc R
H27B H 0.8070 -0.0889 0.1227 0.100 Uiso 1 1 calc R
H27C H 0.6879 -0.1191 0.0617 0.100 Uiso 1 1 calc R
C28 C 0.65027(11) 0.43214(10) 0.14919(7) 0.0250(2) Uani 1 1 d .
C29 C 0.74786(12) 0.53136(11) 0.17057(7) 0.0283(3) Uani 1 1 d .
C30 C 0.79773(13) 0.60721(11) 0.12365(8) 0.0322(3) Uani 1 1 d .
C31 C 0.74856(13) 0.58669(11) 0.04980(8) 0.0328(3) Uani 1 1 d .
C32 C 0.65248(13) 0.49032(11) 0.02488(7) 0.0305(3) Uani 1 1 d .
C33 C 0.60446(12) 0.41675(10) 0.07418(7) 0.0267(2) Uani 1 1 d .
C34 C 0.57159(11) 0.44450(10) 0.28686(7) 0.0256(2) Uani 1 1 d .
C35 C 0.49909(12) 0.51929(11) 0.27558(8) 0.0296(3) Uani 1 1 d .
C36 C 0.47284(13) 0.59748(11) 0.33214(9) 0.0353(3) Uani 1 1 d .
C37 C 0.52108(14) 0.60548(12) 0.40479(9) 0.0384(3) Uani 1 1 d .
C38 C 0.59531(13) 0.53579(12) 0.41941(8) 0.0348(3) Uani 1 1 d .
C39 C 0.61798(12) 0.45728(11) 0.36109(7) 0.0281(3) Uani 1 1 d .
C40 C 0.45776(11) 0.25602(10) 0.18453(7) 0.0235(2) Uani 1 1 d .
C41 C 0.33922(12) 0.24840(11) 0.21399(7) 0.0267(2) Uani 1 1 d .
C42 C 0.23061(12) 0.16261(12) 0.18814(7) 0.0302(3) Uani 1 1 d .
C43 C 0.23406(12) 0.07653(11) 0.13102(7) 0.0306(3) Uani 1 1 d .
C44 C 0.34930(12) 0.07812(11) 0.10006(7) 0.0276(2) Uani 1 1 d .
C45 C 0.45528(11) 0.16494(10) 0.12733(7) 0.0245(2) Uani 1 1 d .
C46 C 0.19232(17) -0.05896(15) 0.31764(9) 0.0489(4) Uani 1 1 d .
C47 C 0.30370(19) -0.08966(16) 0.33129(11) 0.0540(4) Uani 1 1 d .
H47 H 0.3116 -0.1616 0.3080 0.065 Uiso 1 1 calc R
C48 C 0.40376(19) -0.01680(19) 0.37843(12) 0.0628(5) Uani 1 1 d .
H48 H 0.4795 -0.0391 0.3874 0.075 Uiso 1 1 calc R
C49 C 0.39366(19) 0.08827(19) 0.41241(12) 0.0657(6) Uani 1 1 d .
H49 H 0.4619 0.1381 0.4450 0.079 Uiso 1 1 calc R
C50 C 0.2849(2) 0.11988(17) 0.39879(11) 0.0592(5) Uani 1 1 d .
H50 H 0.2777 0.1922 0.4216 0.071 Uiso 1 1 calc R
C51 C 0.18526(19) 0.04704(16) 0.35198(10) 0.0533(4) Uani 1 1 d .
H51 H 0.1101 0.0702 0.3431 0.064 Uiso 1 1 calc R
C52 C 0.0831(2) -0.1377(2) 0.26798(13) 0.0789(7) Uani 1 1 d .
H52A H 0.0401 -0.1984 0.2946 0.118 Uiso 1 1 calc R
H52B H 0.1150 -0.1705 0.2218 0.118 Uiso 1 1 calc R
H52C H 0.0225 -0.0960 0.2550 0.118 Uiso 1 1 calc R

loop_
_atom_site_aniso_label
_atom_site_aniso_U_11
_atom_site_aniso_U_22
_atom_site_aniso_U_33
_atom_site_aniso_U_23
_atom_site_aniso_U_13
_atom_site_aniso_U_12
B 0.0215(6) 0.0249(6) 0.0233(6) 0.0037(5) 0.0022(5) 0.0093(5)
N1 0.0198(5) 0.0251(5) 0.0209(4) 0.0048(4) 0.0039(4) 0.0077(4)
N2 0.0225(5) 0.0248(5) 0.0233(5) 0.0053(4) 0.0036(4) 0.0096(4)
F1 0.0302(4) 0.0298(4) 0.0348(4) 0.0050(3) -0.0036(3) 0.0063(3)
F2 0.0347(4) 0.0324(4) 0.0566(5) 0.0142(4) 0.0018(4) 0.0011(3)
F3 0.0460(5) 0.0413(4) 0.0458(5) 0.0230(4) 0.0176(4) 0.0156(4)
F4 0.0458(5) 0.0465(5) 0.0265(4) 0.0123(3) 0.0059(3) 0.0205(4)
F5 0.0350(4) 0.0334(4) 0.0272(4) 0.0050(3) -0.0021(3) 0.0074(3)
F6 0.0373(4) 0.0390(4) 0.0371(4) 0.0068(3) -0.0006(3) 0.0216(3)
F7 0.0398(5) 0.0338(4) 0.0685(6) -0.0028(4) 0.0021(4) 0.0222(4)
F8 0.0509(5) 0.0518(5) 0.0545(6) -0.0235(4) 0.0062(4) 0.0213(4)
F9 0.0439(5) 0.0641(6) 0.0274(4) -0.0083(4) 0.0002(3) 0.0168(4)
F10 0.0341(4) 0.0442(4) 0.0263(4) 0.0043(3) 0.0005(3) 0.0190(3)
F11 0.0267(4) 0.0388(4) 0.0359(4) -0.0041(3) 0.0085(3) 0.0129(3)
F12 0.0202(4) 0.0557(5) 0.0412(4) 0.0018(4) 0.0085(3) 0.0112(3)
F13 0.0240(4) 0.0470(5) 0.0422(5) -0.0038(4) 0.0026(3) -0.0020(3)
F14 0.0313(4) 0.0336(4) 0.0330(4) -0.0061(3) 0.0038(3) 0.0056(3)
F15 0.0221(3) 0.0310(4) 0.0294(4) 0.0005(3) 0.0069(3) 0.0092(3)
C1 0.0219(5) 0.0296(6) 0.0224(5) 0.0051(4) 0.0042(4) 0.0110(5)
C2 0.0201(5) 0.0248(5) 0.0201(5) 0.0014(4) 0.0027(4) 0.0081(4)
C3 0.0200(5) 0.0268(6) 0.0253(6) 0.0044(4) 0.0035(4) 0.0093(4)
C4 0.0199(5) 0.0266(6) 0.0247(6) 0.0065(4) 0.0058(4) 0.0080(4)
C5 0.0238(6) 0.0313(6) 0.0252(6) 0.0032(5) 0.0044(5) 0.0087(5)
C6 0.0280(6) 0.0348(7) 0.0289(6) 0.0005(5) 0.0028(5) 0.0008(5)
C7 0.0306(7) 0.0350(7) 0.0337(7) 0.0073(5) 0.0084(5) -0.0004(5)
C8 0.0295(6) 0.0345(6) 0.0251(6) 0.0068(5) 0.0082(5) 0.0056(5)
C9 0.0224(5) 0.0284(6) 0.0238(6) 0.0051(4) 0.0045(4) 0.0088(5)
C10 0.0264(6) 0.0371(7) 0.0234(6) 0.0024(5) 0.0034(5) 0.0078(5)
C11 0.0444(8) 0.0417(7) 0.0267(6) -0.0025(5) 0.0028(6) 0.0114(6)
C12 0.0334(7) 0.0586(9) 0.0298(7) 0.0083(6) 0.0032(5) 0.0164(6)
C13 0.0237(6) 0.0312(6) 0.0230(6) 0.0045(5) 0.0035(4) 0.0055(5)
C14 0.0309(6) 0.0360(7) 0.0239(6) 0.0043(5) 0.0029(5) 0.0102(5)
C15 0.0423(7) 0.0312(6) 0.0283(6) 0.0021(5) -0.0007(5) 0.0115(6)
C16 0.0243(6) 0.0262(6) 0.0302(6) 0.0090(5) 0.0046(5) 0.0107(5)
C17 0.0262(6) 0.0320(6) 0.0307(6) 0.0104(5) 0.0045(5) 0.0098(5)
C18 0.0352(7) 0.0375(7) 0.0368(7) 0.0165(6) -0.0004(6) 0.0093(6)
C19 0.0419(8) 0.0300(7) 0.0516(9) 0.0175(6) -0.0019(6) 0.0094(6)
C20 0.0452(8) 0.0265(6) 0.0466(8) 0.0065(6) -0.0051(6) 0.0098(6)
C21 0.0350(7) 0.0291(6) 0.0356(7) 0.0057(5) -0.0007(5) 0.0124(5)
C22 0.0396(7) 0.0330(6) 0.0284(6) 0.0089(5) -0.0006(5) 0.0107(6)
C23 0.0497(9) 0.0546(9) 0.0407(8) 0.0020(7) -0.0007(7) 0.0253(8)
C24 0.0446(8) 0.0461(8) 0.0367(7) 0.0039(6) -0.0053(6) 0.0165(7)
C25 0.0587(9) 0.0284(6) 0.0353(7) 0.0008(5) -0.0089(7) 0.0181(6)
C26 0.0623(12) 0.0899(15) 0.0599(12) 0.0161(11) -0.0234(10) 0.0100(11)
C27 0.1027(17) 0.0764(13) 0.0388(9) 0.0133(9) 0.0073(10) 0.0519(13)
C28 0.0238(6) 0.0271(6) 0.0280(6) 0.0065(5) 0.0042(5) 0.0125(5)
C29 0.0273(6) 0.0294(6) 0.0313(6) 0.0068(5) 0.0011(5) 0.0123(5)
C30 0.0282(6) 0.0277(6) 0.0427(7) 0.0092(5) 0.0043(5) 0.0088(5)
C31 0.0348(7) 0.0326(6) 0.0390(7) 0.0165(5) 0.0128(6) 0.0161(5)
C32 0.0334(6) 0.0370(7) 0.0279(6) 0.0096(5) 0.0059(5) 0.0186(5)
C33 0.0263(6) 0.0279(6) 0.0285(6) 0.0050(5) 0.0033(5) 0.0116(5)
C34 0.0224(5) 0.0260(6) 0.0289(6) 0.0025(5) 0.0037(5) 0.0082(5)
C35 0.0275(6) 0.0283(6) 0.0336(6) 0.0027(5) 0.0023(5) 0.0100(5)
C36 0.0283(6) 0.0279(6) 0.0500(8) -0.0009(6) 0.0045(6) 0.0124(5)
C37 0.0329(7) 0.0345(7) 0.0425(8) -0.0123(6) 0.0070(6) 0.0102(6)
C38 0.0295(6) 0.0420(7) 0.0285(6) -0.0045(5) 0.0030(5) 0.0081(6)
C39 0.0246(6) 0.0319(6) 0.0290(6) 0.0027(5) 0.0045(5) 0.0107(5)
C40 0.0218(5) 0.0272(6) 0.0239(5) 0.0054(4) 0.0019(4) 0.0101(4)
C41 0.0249(6) 0.0313(6) 0.0262(6) 0.0025(5) 0.0031(5) 0.0129(5)
C42 0.0197(6) 0.0415(7) 0.0315(6) 0.0064(5) 0.0058(5) 0.0110(5)
C43 0.0220(6) 0.0352(7) 0.0313(6) 0.0032(5) -0.0001(5) 0.0032(5)
C44 0.0270(6) 0.0297(6) 0.0255(6) 0.0012(5) 0.0020(5) 0.0084(5)
C45 0.0208(5) 0.0303(6) 0.0251(6) 0.0060(5) 0.0046(4) 0.0104(5)
C46 0.0530(9) 0.0513(9) 0.0401(8) 0.0140(7) 0.0071(7) 0.0055(7)
C47 0.0630(11) 0.0470(9) 0.0537(10) 0.0082(8) 0.0159(8) 0.0167(8)
C48 0.0455(10) 0.0804(14) 0.0639(12) 0.0082(10) 0.0127(9) 0.0208(9)
C49 0.0491(10) 0.0721(13) 0.0588(11) -0.0112(9) 0.0139(9) -0.0023(9)
C50 0.0720(13) 0.0515(10) 0.0524(10) 0.0026(8) 0.0224(9) 0.0148(9)
C51 0.0620(11) 0.0611(10) 0.0467(9) 0.0194(8) 0.0177(8) 0.0261(9)
C52 0.0751(15) 0.0842(16) 0.0617(13) 0.0147(11) -0.0087(11) -0.0072(12)

loop_
_atom_type_symbol
_atom_type_description
_atom_type_scat_dispersion_real
_atom_type_scat_dispersion_imag
_atom_type_scat_source
C C 0.0181 0.0091 'International Tables Vol C Tables 4.2.6.8 and 6.1.1.4'
H H 0.0000 0.0000 'International Tables Vol C Tables 4.2.6.8 and 6.1.1.4'
N N 0.0311 0.0180 'International Tables Vol C Tables 4.2.6.8 and 6.1.1.4'
B B 0.0090 0.0039 'International Tables Vol C Tables 4.2.6.8 and 6.1.1.4'
F F 0.0727 0.0534 'International Tables Vol C Tables 4.2.6.8 and 6.1.1.4'

loop_
_geom_angle_atom_site_label_1
_geom_angle_atom_site_label_2
_geom_angle_atom_site_label_3
_geom_angle
C2 B C34 112.58(9)
C2 B C28 113.32(9)
C34 B C28 105.49(9)
C2 B C40 102.39(9)
C34 B C40 109.95(9)
C28 B C40 113.29(9)
C1 N1 C2 109.47(9)
C1 N1 C4 118.74(9)
C2 N1 C4 131.74(9)
C1 N2 C3 107.64(10)
C1 N2 C16 124.45(10)
C3 N2 C16 127.74(10)
N2 C1 N1 109.46(10)
C3 C2 N1 103.77(10)
C3 C2 B 123.37(10)
N1 C2 B 132.81(10)
C2 C3 N2 109.66(10)
C5 C4 C9 123.46(11)
C5 C4 N1 117.77(10)
C9 C4 N1 118.54(10)
C6 C5 C4 117.08(11)
C6 C5 C10 119.38(11)
C4 C5 C10 123.48(11)
C7 C6 C5 121.01(12)
C6 C7 C8 120.28(12)
C7 C8 C9 121.38(12)
C8 C9 C4 116.58(11)
C8 C9 C13 121.43(11)
C4 C9 C13 121.76(11)
C5 C10 C11 112.29(11)
C5 C10 C12 109.94(10)
C11 C10 C12 110.53(11)
C9 C13 C14 113.97(10)
C9 C13 C15 109.38(10)
C14 C13 C15 109.37(10)
C21 C16 C17 124.17(11)
C21 C16 N2 117.72(11)
C17 C16 N2 118.08(11)
C18 C17 C16 116.30(12)
C18 C17 C22 121.70(12)
C16 C17 C22 122.00(11)
C19 C18 C17 121.07(13)
C20 C19 C18 120.94(13)
C19 C20 C21 120.99(13)
C16 C21 C20 116.53(12)
C16 C21 C25 123.22(11)
C20 C21 C25 120.25(12)
C23 C22 C17 111.22(12)
C23 C22 C24 110.40(12)
C17 C22 C24 113.25(11)
C26 C25 C21 111.73(14)
C26 C25 C27 111.17(17)
C21 C25 C27 111.05(13)
C33 C28 C29 112.80(11)
C33 C28 B 127.72(11)
C29 C28 B 119.24(11)
F1 C29 C30 115.05(11)
F1 C29 C28 119.85(11)
C30 C29 C28 125.09(12)
F2 C30 C31 119.91(12)
F2 C30 C29 120.87(12)
C31 C30 C29 119.22(12)
F3 C31 C32 120.72(13)
F3 C31 C30 120.51(13)
C32 C31 C30 118.77(12)
F4 C32 C31 119.85(12)
F4 C32 C33 120.06(12)
C31 C32 C33 120.08(12)
F5 C33 C32 114.08(11)
F5 C33 C28 121.90(11)
C32 C33 C28 124.00(12)
C39 C34 C35 113.33(11)
C39 C34 B 127.55(10)
C35 C34 B 119.11(11)
F6 C35 C36 116.04(11)
F6 C35 C34 119.64(11)
C36 C35 C34 124.28(13)
F7 C36 C37 119.82(12)
F7 C36 C35 120.62(13)
C37 C36 C35 119.55(12)
F8 C37 C38 120.60(14)
F8 C37 C36 120.35(13)
C38 C37 C36 119.04(12)
F9 C38 C37 119.82(12)
F9 C38 C39 120.61(13)
C37 C38 C39 119.57(13)
F10 C39 C34 121.19(11)
F10 C39 C38 114.61(11)
C34 C39 C38 124.20(12)
C41 C40 C45 112.26(11)
C41 C40 B 127.19(10)
C45 C40 B 120.45(10)
F11 C41 C42 113.93(11)
F11 C41 C40 122.08(11)
C42 C41 C40 123.97(11)
F12 C42 C43 119.15(12)
F12 C42 C41 119.94(11)
C43 C42 C41 120.91(11)
F13 C43 C42 120.86(12)
F13 C43 C44 121.12(12)
C42 C43 C44 118.03(12)
F14 C44 C45 120.92(11)
F14 C44 C43 119.73(11)
C45 C44 C43 119.34(11)
F15 C45 C44 115.09(10)
F15 C45 C40 119.44(10)
C44 C45 C40 125.46(11)
C51 C46 C47 117.74(17)
C51 C46 C52 121.0(2)
C47 C46 C52 121.21(19)
C46 C47 C48 120.84(17)
C49 C48 C47 120.15(19)
C50 C49 C48 119.53(19)
C49 C50 C51 120.20(18)
C50 C51 C46 121.53(18)

loop_
_geom_bond_atom_site_label_1
_geom_bond_atom_site_label_2
_geom_bond_distance
B C2 1.6536(16)
B C34 1.6584(17)
B C28 1.6603(18)
B C40 1.6688(17)
N1 C1 1.3328(15)
N1 C2 1.4138(14)
N1 C4 1.4598(15)
N2 C1 1.3227(16)
N2 C3 1.3827(15)
N2 C16 1.4507(15)
F1 C29 1.3543(15)
F2 C30 1.3400(16)
F3 C31 1.3416(15)
F4 C32 1.3418(15)
F5 C33 1.3463(15)
F6 C35 1.3496(15)
F7 C36 1.3470(16)
F8 C37 1.3420(15)
F9 C38 1.3433(16)
F10 C39 1.3540(15)
F11 C41 1.3494(14)
F12 C42 1.3500(14)
F13 C43 1.3385(15)
F14 C44 1.3449(14)
F15 C45 1.3513(13)
C2 C3 1.3652(17)
C4 C5 1.3971(17)
C4 C9 1.4033(16)
C5 C6 1.3966(18)
C5 C10 1.5218(17)
C6 C7 1.3828(19)
C7 C8 1.3852(19)
C8 C9 1.3947(17)
C9 C13 1.5191(17)
C10 C11 1.5327(19)
C10 C12 1.5334(19)
C13 C14 1.5302(17)
C13 C15 1.5341(18)
C16 C21 1.3977(18)
C16 C17 1.4043(17)
C17 C18 1.3951(18)
C17 C22 1.5244(19)
C18 C19 1.384(2)
C19 C20 1.378(2)
C20 C21 1.3979(19)
C21 C25 1.5224(19)
C22 C23 1.513(2)
C22 C24 1.5360(19)
C25 C26 1.512(3)
C25 C27 1.525(3)
C28 C33 1.3929(17)
C28 C29 1.3951(18)
C29 C30 1.3821(19)
C30 C31 1.379(2)
C31 C32 1.373(2)
C32 C33 1.3904(18)
C34 C39 1.3855(18)
C34 C35 1.3957(17)
C35 C36 1.3816(19)
C36 C37 1.374(2)
C37 C38 1.373(2)
C38 C39 1.3891(18)
C40 C41 1.3945(17)
C40 C45 1.3983(17)
C41 C42 1.3823(18)
C42 C43 1.3703(19)
C43 C44 1.3829(18)
C44 C45 1.3757(17)
C46 C51 1.384(3)
C46 C47 1.385(3)
C46 C52 1.494(3)
C47 C48 1.386(3)
C48 C49 1.383(3)
C49 C50 1.365(3)
C50 C51 1.380(3)

loop_
_geom_torsion_atom_site_label_1
_geom_torsion_atom_site_label_2
_geom_torsion_atom_site_label_3
_geom_torsion_atom_site_label_4
_geom_torsion
C3 N2 C1 N1 0.62(13)
C16 N2 C1 N1 176.25(10)
C2 N1 C1 N2 -0.54(13)
C4 N1 C1 N2 177.23(10)
C1 N1 C2 C3 0.23(12)
C4 N1 C2 C3 -177.14(11)
C1 N1 C2 B -177.05(11)
C4 N1 C2 B 5.6(2)
C34 B C2 C3 84.48(14)
C28 B C2 C3 -155.91(11)
C40 B C2 C3 -33.54(14)
C34 B C2 N1 -98.68(14)
C28 B C2 N1 20.93(17)
C40 B C2 N1 143.31(12)
N1 C2 C3 N2 0.14(12)
B C2 C3 N2 177.76(10)
C1 N2 C3 C2 -0.47(13)
C16 N2 C3 C2 -175.91(11)
C1 N1 C4 C5 -77.86(14)
C2 N1 C4 C5 99.32(14)
C1 N1 C4 C9 96.79(13)
C2 N1 C4 C9 -86.03(15)
C9 C4 C5 C6 3.92(18)
N1 C4 C5 C6 178.29(11)
C9 C4 C5 C10 -173.17(11)
N1 C4 C5 C10 1.20(17)
C4 C5 C6 C7 0.1(2)
C10 C5 C6 C7 177.32(13)
C5 C6 C7 C8 -2.2(2)
C6 C7 C8 C9 0.4(2)
C7 C8 C9 C4 3.30(19)
C7 C8 C9 C13 -171.14(12)
C5 C4 C9 C8 -5.58(18)
N1 C4 C9 C8 -179.91(10)
C5 C4 C9 C13 168.85(11)
N1 C4 C9 C13 -5.48(16)
C6 C5 C10 C11 54.13(16)
C4 C5 C10 C11 -128.84(13)
C6 C5 C10 C12 -69.37(16)
C4 C5 C10 C12 107.66(14)
C8 C9 C13 C14 -31.91(16)
C4 C9 C13 C14 153.93(11)
C8 C9 C13 C15 90.86(14)
C4 C9 C13 C15 -83.30(14)
C1 N2 C16 C21 -100.09(14)
C3 N2 C16 C21 74.64(16)
C1 N2 C16 C17 78.34(15)
C3 N2 C16 C17 -106.93(14)
C21 C16 C17 C18 0.09(19)
N2 C16 C17 C18 -178.23(11)
C21 C16 C17 C22 -179.39(13)
N2 C16 C17 C22 2.29(18)
C16 C17 C18 C19 0.5(2)
C22 C17 C18 C19 179.99(13)
C17 C18 C19 C20 -1.0(2)
C18 C19 C20 C21 1.0(2)
C17 C16 C21 C20 -0.2(2)
N2 C16 C21 C20 178.16(12)
C17 C16 C21 C25 -179.07(13)
N2 C16 C21 C25 -0.74(19)
C19 C20 C21 C16 -0.4(2)
C19 C20 C21 C25 178.57(15)
C18 C17 C22 C23 -99.47(15)
C16 C17 C22 C23 79.99(16)
C18 C17 C22 C24 25.55(19)
C16 C17 C22 C24 -154.99(13)
C16 C21 C25 C26 -117.74(17)
C20 C21 C25 C26 63.4(2)
C16 C21 C25 C27 117.51(17)
C20 C21 C25 C27 -61.4(2)
C2 B C28 C33 108.80(13)
C34 B C28 C33 -127.61(12)
C40 B C28 C33 -7.30(16)
C2 B C28 C29 -77.15(13)
C34 B C28 C29 46.45(13)
C40 B C28 C29 166.75(10)
C33 C28 C29 F1 177.69(10)
B C28 C29 F1 2.78(16)
C33 C28 C29 C30 -1.08(18)
B C28 C29 C30 -175.99(11)
F1 C29 C30 F2 2.02(18)
C28 C29 C30 F2 -179.16(11)
F1 C29 C30 C31 -178.02(11)
C28 C29 C30 C31 0.8(2)
F2 C30 C31 F3 -1.59(19)
C29 C30 C31 F3 178.45(11)
F2 C30 C31 C32 179.04(12)
C29 C30 C31 C32 -0.92(19)
F3 C31 C32 F4 1.67(19)
C30 C31 C32 F4 -178.96(11)
F3 C31 C32 C33 -177.93(11)
C30 C31 C32 C33 1.44(19)
F4 C32 C33 F5 -3.09(16)
C31 C32 C33 F5 176.51(11)
F4 C32 C33 C28 178.51(11)
C31 C32 C33 C28 -1.89(19)
C29 C28 C33 F5 -176.66(10)
B C28 C33 F5 -2.29(18)
C29 C28 C33 C32 1.61(17)
B C28 C33 C32 175.99(11)
C2 B C34 C39 -2.70(17)
C28 B C34 C39 -126.76(13)
C40 B C34 C39 110.77(13)
C2 B C34 C35 176.65(11)
C28 B C34 C35 52.59(14)
C40 B C34 C35 -69.88(14)
C39 C34 C35 F6 -178.79(11)
B C34 C35 F6 1.77(17)
C39 C34 C35 C36 -1.19(19)
B C34 C35 C36 179.37(12)
F6 C35 C36 F7 -1.62(19)
C34 C35 C36 F7 -179.30(12)
F6 C35 C36 C37 178.55(12)
C34 C35 C36 C37 0.9(2)
F7 C36 C37 F8 -0.3(2)
C35 C36 C37 F8 179.58(13)
F7 C36 C37 C38 -179.37(13)
C35 C36 C37 C38 0.5(2)
F8 C37 C38 F9 -0.7(2)
C36 C37 C38 F9 178.45(13)
F8 C37 C38 C39 179.56(13)
C36 C37 C38 C39 -1.3(2)
C35 C34 C39 F10 -179.33(11)
B C34 C39 F10 0.06(19)
C35 C34 C39 C38 0.25(19)
B C34 C39 C38 179.64(12)
F9 C38 C39 F10 0.82(19)
C37 C38 C39 F10 -179.41(12)
F9 C38 C39 C34 -178.79(12)
C37 C38 C39 C34 1.0(2)
C2 B C40 C41 121.05(12)
C34 B C40 C41 1.18(16)
C28 B C40 C41 -116.56(13)
C2 B C40 C45 -54.86(13)
C34 B C40 C45 -174.73(10)
C28 B C40 C45 67.53(14)
C45 C40 C41 F11 176.95(11)
B C40 C41 F11 0.76(19)
C45 C40 C41 C42 -1.89(18)
B C40 C41 C42 -178.08(12)
F11 C41 C42 F12 1.56(17)
C40 C41 C42 F12 -179.51(11)
F11 C41 C42 C43 -177.86(12)
C40 C41 C42 C43 1.1(2)
F12 C42 C43 F13 0.2(2)
C41 C42 C43 F13 179.64(12)
F12 C42 C43 C44 -179.46(11)
C41 C42 C43 C44 0.0(2)
F13 C43 C44 F14 0.64(19)
C42 C43 C44 F14 -179.69(12)
F13 C43 C44 C45 -179.63(12)
C42 C43 C44 C45 0.05(19)
F14 C44 C45 F15 -0.96(17)
C43 C44 C45 F15 179.31(11)
F14 C44 C45 C40 178.63(11)
C43 C44 C45 C40 -1.1(2)
C41 C40 C45 F15 -178.50(10)
B C40 C45 F15 -2.02(16)
C41 C40 C45 C44 1.93(18)
B C40 C45 C44 178.41(11)
C51 C46 C47 C48 0.7(3)
C52 C46 C47 C48 -178.92(19)
C46 C47 C48 C49 -0.2(3)
C47 C48 C49 C50 -0.4(3)
C48 C49 C50 C51 0.6(3)
C49 C50 C51 C46 -0.1(3)
C47 C46 C51 C50 -0.5(3)
C52 C46 C51 C50 179.08(18)
